data_4339071
loop_
_publ_author_name
'Wei, Meilin'
'He, Cheng'
'Sun, Qiaozhen'
'Meng, Qingjin'
'Duan, Chunying'

_publ_section_title
;
 Zeolite ionic crystals assembled through direct incorporation of
 polyoxometalate clusters within 3D metal-organic frameworks.
;
_journal_issue 15
_journal_name_full 'Inorganic chemistry'
_journal_page_first 5957
_journal_page_last 5966
_journal_paper_doi 10.1021/ic070274o
_journal_volume 46
_journal_year 2007
_chemical_formula_sum 'C46 H52.5 Gd Mo12 N9.5 O56 Si'
_chemical_formula_weight 2971.10
_chemical_name_systematic
; 
 ? 
;
_space_group_IT_number 2
_symmetry_cell_setting triclinic
_symmetry_space_group_name_Hall '-P 1'
_symmetry_space_group_name_H-M 'P -1'
_atom_sites_solution_hydrogens geom
_atom_sites_solution_primary direct
_atom_sites_solution_secondary difmap
_audit_creation_method SHELXL-97
_cell_angle_alpha 88.827(4)
_cell_angle_beta 82.058(5)
_cell_angle_gamma 83.139(5)
_cell_formula_units_Z 2
_cell_length_a 13.222(3)
_cell_length_b 16.498(4)
_cell_length_c 18.489(5)
_cell_measurement_reflns_used 928
_cell_measurement_temperature 293(2)
_cell_measurement_theta_max 26.26
_cell_measurement_theta_min 2.92
_cell_volume 3965.8(17)
_computing_cell_refinement 'Bruker SMART'
_computing_data_collection 'Bruker SMART'
_computing_data_reduction 'Bruker SAINT'
_computing_molecular_graphics 'Bruker SHELXTL'
_computing_publication_material 'Bruker SHELXTL'
_computing_structure_refinement 'Bruker SHELXTL'
_computing_structure_solution 'Bruker SHELXTL'
_diffrn_ambient_temperature 293(2)
_diffrn_measured_fraction_theta_full 0.945
_diffrn_measured_fraction_theta_max 0.945
_diffrn_measurement_device_type 'CCD area detector'
_diffrn_measurement_method 'phi and omega scans'
_diffrn_radiation_monochromator graphite
_diffrn_radiation_source 'fine-focus sealed tube'
_diffrn_radiation_type MoK\a
_diffrn_radiation_wavelength 0.71073
_diffrn_reflns_av_R_equivalents 0.0747
_diffrn_reflns_av_sigmaI/netI 0.0882
_diffrn_reflns_limit_h_max 17
_diffrn_reflns_limit_h_min -15
_diffrn_reflns_limit_k_max 21
_diffrn_reflns_limit_k_min -21
_diffrn_reflns_limit_l_max 22
_diffrn_reflns_limit_l_min -23
_diffrn_reflns_number 23514
_diffrn_reflns_theta_full 27.50
_diffrn_reflns_theta_max 27.50
_diffrn_reflns_theta_min 1.88
_exptl_absorpt_coefficient_mu 2.783
_exptl_absorpt_correction_T_max 0.5380
_exptl_absorpt_correction_T_min 0.4110
_exptl_absorpt_correction_type empirical
_exptl_absorpt_process_details SADABS
_exptl_crystal_colour orange
_exptl_crystal_density_diffrn 2.488
_exptl_crystal_density_method 'not measured'
_exptl_crystal_description block
_exptl_crystal_F_000 2850
_exptl_crystal_size_max 0.40
_exptl_crystal_size_mid 0.30
_exptl_crystal_size_min 0.30
_refine_diff_density_max 1.915
_refine_diff_density_min -1.632
_refine_diff_density_rms 0.209
_refine_ls_extinction_method none
_refine_ls_goodness_of_fit_ref 1.008
_refine_ls_hydrogen_treatment mixed
_refine_ls_matrix_type full
_refine_ls_number_parameters 1120
_refine_ls_number_reflns 17232
_refine_ls_number_restraints 0
_refine_ls_restrained_S_all 1.008
_refine_ls_R_factor_all 0.0892
_refine_ls_R_factor_gt 0.0639
_refine_ls_shift/su_max 0.001
_refine_ls_shift/su_mean 0.000
_refine_ls_structure_factor_coef Fsqd
_refine_ls_weighting_details 'calc w=1/[\s^2^(Fo^2^)+(0.0840P)^2^+1.0376P] where P=(Fo^2^+2Fc^2^)/3'
_refine_ls_weighting_scheme calc
_refine_ls_wR_factor_gt 0.1535
_refine_ls_wR_factor_ref 0.1646
_reflns_number_gt 12509
_reflns_number_total 17232
_reflns_threshold_expression >2sigma(I)
_cod_data_source_file ic070274o-file003.cif
_cod_data_source_block sigd
_cod_depositor_comments
;
The following automatic conversions were performed:

'_symmetry_cell_setting' value 'Triclinic' changed to 'triclinic'
according to
/usr/data/users/saulius/automatic-downloads/retrospective/ACS/lib/dictionaries/cif_core.dic
dictionary named 'cif_core.dic' version 2.4.2 from 2011-04-26.

Automatic conversion script
Id: cif_fix_values 2281 2013-09-26 08:29:07Z andrius 
;
_cod_original_cell_volume 3965.6(18)
_cod_original_sg_symbol_H-M 'P-1   '
_cod_original_formula_sum 'C46 H52.50 Gd Mo12 N9.50 O56 Si'
_cod_database_code 4339071

loop_
_symmetry_equiv_pos_as_xyz
'x, y, z'
'-x, -y, -z'

loop_
_atom_site_label
_atom_site_type_symbol
_atom_site_fract_x
_atom_site_fract_y
_atom_site_fract_z
_atom_site_U_iso_or_equiv
_atom_site_adp_type
_atom_site_occupancy
_atom_site_symmetry_multiplicity
_atom_site_calc_flag
_atom_site_refinement_flags
Si1 Si 0.48997(15) 0.33443(11) 0.23846(11) 0.0219(4) Uani 1 1 d .
Mo1 Mo 0.63155(7) 0.15083(4) 0.28194(5) 0.0454(2) Uani 1 1 d .
Mo2 Mo 0.56726(7) 0.17445(4) 0.11316(4) 0.0403(2) Uani 1 1 d .
Mo3 Mo 0.38781(6) 0.14634(4) 0.25510(5) 0.0441(2) Uani 1 1 d .
Mo4 Mo 0.23484(6) 0.33507(5) 0.20523(5) 0.0442(2) Uani 1 1 d .
Mo5 Mo 0.30632(6) 0.30858(5) 0.39057(4) 0.03913(19) Uani 1 1 d .
Mo6 Mo 0.54931(6) 0.31335(5) 0.41879(4) 0.0393(2) Uani 1 1 d .
Mo7 Mo 0.74660(6) 0.34350(5) 0.26382(5) 0.0465(2) Uani 1 1 d .
Mo8 Mo 0.68251(6) 0.36741(6) 0.09447(4) 0.0442(2) Uani 1 1 d .
Mo9 Mo 0.41430(7) 0.36382(6) 0.06395(4) 0.0451(2) Uani 1 1 d .
Mo10 Mo 0.33926(7) 0.51060(4) 0.18660(5) 0.0439(2) Uani 1 1 d .
Mo11 Mo 0.40873(7) 0.48377(4) 0.37234(4) 0.0429(2) Uani 1 1 d .
Mo12 Mo 0.60713(6) 0.51476(4) 0.21701(5) 0.0450(2) Uani 1 1 d .
O1 O 0.7135(5) 0.0751(3) 0.3125(4) 0.0494(17) Uani 1 1 d .
O2 O 0.6074(6) 0.1140(4) 0.0411(3) 0.0496(17) Uani 1 1 d .
O3 O 0.3147(6) 0.0689(4) 0.2713(4) 0.058(2) Uani 1 1 d .
O4 O 0.1103(5) 0.3212(4) 0.2057(4) 0.0574(19) Uani 1 1 d .
O5 O 0.2093(5) 0.2823(4) 0.4514(3) 0.0462(16) Uani 1 1 d .
O6 O 0.6016(5) 0.2867(4) 0.4945(3) 0.0452(15) Uani 1 1 d .
O7 O 0.8639(5) 0.3327(5) 0.2871(4) 0.059(2) Uani 1 1 d .
O8 O 0.7614(5) 0.3715(4) 0.0147(3) 0.0509(17) Uani 1 1 d .
O9 O 0.4039(5) 0.3654(4) -0.0253(3) 0.0455(16) Uani 1 1 d .
O10 O 0.2789(5) 0.6045(3) 0.1780(4) 0.0503(17) Uani 1 1 d .
O11 O 0.3748(5) 0.5695(3) 0.4193(3) 0.0471(16) Uani 1 1 d .
O12 O 0.6401(5) 0.6098(4) 0.2164(4) 0.0547(19) Uani 1 1 d .
O13 O 0.6522(4) 0.1218(3) 0.1799(3) 0.0343(13) Uani 1 1 d .
O14 O 0.4559(4) 0.1166(3) 0.1594(3) 0.0365(13) Uani 1 1 d .
O15 O 0.5073(5) 0.0964(3) 0.2925(3) 0.0357(14) Uani 1 1 d .
O16 O 0.5792(4) 0.2108(3) 0.3667(3) 0.0333(13) Uani 1 1 d .
O17 O 0.7194(4) 0.2337(3) 0.2580(3) 0.0338(13) Uani 1 1 d .
O18 O 0.6583(4) 0.2564(3) 0.0976(3) 0.0314(12) Uani 1 1 d .
O19 O 0.4706(4) 0.2526(3) 0.0767(3) 0.0346(13) Uani 1 1 d .
O20 O 0.2990(4) 0.2258(3) 0.2119(3) 0.0345(13) Uani 1 1 d .
O21 O 0.3493(4) 0.2079(3) 0.3418(3) 0.0325(13) Uani 1 1 d .
O22 O 0.4136(4) 0.2841(3) 0.4501(3) 0.0347(13) Uani 1 1 d .
O23 O 0.6608(4) 0.3471(3) 0.3551(3) 0.0337(13) Uani 1 1 d .
O24 O 0.7835(4) 0.3441(3) 0.1587(3) 0.0356(13) Uani 1 1 d .
O25 O 0.5501(4) 0.3892(3) 0.0643(3) 0.0344(13) Uani 1 1 d .
O26 O 0.2797(4) 0.3346(3) 0.1023(3) 0.0364(13) Uani 1 1 d .
O27 O 0.2398(4) 0.3399(3) 0.3081(3) 0.0343(13) Uani 1 1 d .
O28 O 0.3013(4) 0.4215(3) 0.4156(3) 0.0343(13) Uani 1 1 d .
O29 O 0.4950(5) 0.4246(3) 0.4376(3) 0.0364(13) Uani 1 1 d .
O30 O 0.7242(4) 0.4596(3) 0.2584(3) 0.0369(14) Uani 1 1 d .
O31 O 0.6743(4) 0.4804(3) 0.1228(3) 0.0332(13) Uani 1 1 d .
O32 O 0.3620(5) 0.4744(3) 0.0885(3) 0.0373(14) Uani 1 1 d .
O33 O 0.2202(4) 0.4526(3) 0.2008(3) 0.0371(14) Uani 1 1 d .
O34 O 0.3376(4) 0.5069(3) 0.2901(3) 0.0338(13) Uani 1 1 d .
O35 O 0.5280(4) 0.5077(3) 0.3110(3) 0.0345(13) Uani 1 1 d .
O36 O 0.4781(4) 0.5298(3) 0.1814(3) 0.0356(13) Uani 1 1 d .
O37 O 0.4509(4) 0.3530(3) 0.3243(3) 0.0273(12) Uani 1 1 d .
O38 O 0.5937(4) 0.3753(3) 0.2133(3) 0.0280(12) Uani 1 1 d .
O39 O 0.4004(4) 0.3721(3) 0.1913(3) 0.0260(11) Uani 1 1 d .
O40 O 0.5111(4) 0.2367(3) 0.2269(3) 0.0264(11) Uani 1 1 d .
Gd1 Gd 0.94777(3) 0.82680(2) 0.29408(2) 0.02643(11) Uani 1 1 d .
O1W O 0.9913(5) 0.8471(6) 0.1653(4) 0.082(3) Uani 1 1 d .
H1WB H 0.9509 0.8708 0.1374 0.098 Uiso 1 1 d R
H1WA H 1.0534 0.8282 0.1520 0.098 Uiso 1 1 d R
O2W O 0.9173(6) 0.9725(4) 0.3020(4) 0.062(2) Uani 1 1 d .
H2WB H 0.8697 1.0025 0.2847 0.074 Uiso 1 1 d R
H2WA H 0.9611 0.9894 0.3256 0.074 Uiso 1 1 d R
O3W O 0.9934(5) 0.8721(3) 0.4068(3) 0.0428(15) Uani 1 1 d .
H3WB H 0.9661 0.9147 0.4299 0.051 Uiso 1 1 d R
H3WA H 1.0413 0.8384 0.4198 0.043 Uiso 1 1 d R
O41 O 0.8017(4) 0.8798(4) 0.2338(3) 0.0395(14) Uani 1 1 d .
O42 O 0.1539(5) 0.8213(6) 0.0715(4) 0.070(2) Uani 1 1 d .
O43 O 0.8070(4) 0.8120(3) 0.3839(3) 0.0339(13) Uani 1 1 d .
O44 O 0.1227(4) 0.8375(4) 0.2587(3) 0.0427(15) Uani 1 1 d .
O45 O 0.8959(5) 0.7058(4) 0.2521(4) 0.0435(15) Uani 1 1 d .
O46 O 1.1569(8) 0.2615(5) -0.0752(5) 0.093(3) Uani 1 1 d .
O47 O 1.0474(4) 0.7148(3) 0.3452(4) 0.0416(15) Uani 1 1 d .
O48 O 0.8707(5) 0.1836(4) 0.5042(5) 0.064(2) Uani 1 1 d .
O49 O 0.8657(5) 0.9783(4) 0.5101(4) 0.0524(17) Uani 1 1 d .
N1 N 0.7204(5) 0.8690(4) 0.2032(4) 0.0306(15) Uani 1 1 d .
N2 N 0.2454(6) 0.8286(5) 0.0905(4) 0.046(2) Uani 1 1 d .
N3 N 0.7077(5) 0.8137(4) 0.3757(3) 0.0311(15) Uani 1 1 d .
N4 N 0.2085(5) 0.8297(4) 0.2892(4) 0.0309(15) Uani 1 1 d .
N5 N 0.9381(5) 0.6430(4) 0.2120(4) 0.0364(16) Uani 1 1 d .
N6 N 1.1230(7) 0.3205(5) -0.0263(5) 0.057(2) Uani 1 1 d .
N7 N 1.0194(5) 0.6438(4) 0.3651(4) 0.0315(15) Uani 1 1 d .
N8 N 0.8907(6) 0.2575(4) 0.4798(5) 0.048(2) Uani 1 1 d .
N9 N 0.7650(5) 0.9841(4) 0.5094(4) 0.0363(16) Uani 1 1 d .
C1 C 0.6655(7) 0.9346(5) 0.1792(5) 0.042(2) Uani 1 1 d .
H1A H 0.6898 0.9852 0.1791 0.050 Uiso 1 1 calc R
C2 C 0.5731(7) 0.9284(5) 0.1545(5) 0.042(2) Uani 1 1 d .
H2A H 0.5357 0.9751 0.1385 0.050 Uiso 1 1 calc R
C3 C 0.5346(6) 0.8538(4) 0.1528(4) 0.0273(17) Uani 1 1 d .
C4 C 0.5976(6) 0.7868(5) 0.1734(5) 0.0323(18) Uani 1 1 d .
H4A H 0.5777 0.7350 0.1699 0.039 Uiso 1 1 calc R
C5 C 0.6887(6) 0.7947(4) 0.1988(4) 0.0283(17) Uani 1 1 d .
H5A H 0.7288 0.7486 0.2131 0.034 Uiso 1 1 calc R
C6 C 0.2641(7) 0.9015(7) 0.1145(5) 0.051(3) Uani 1 1 d .
H6A H 0.2126 0.9454 0.1175 0.062 Uiso 1 1 calc R
C7 C 0.3574(7) 0.9116(6) 0.1346(5) 0.043(2) Uani 1 1 d .
H7A H 0.3694 0.9622 0.1508 0.052 Uiso 1 1 calc R
C8 C 0.4346(6) 0.8457(5) 0.1306(4) 0.0293(17) Uani 1 1 d .
C9 C 0.4116(7) 0.7720(5) 0.1058(5) 0.039(2) Uani 1 1 d .
H9A H 0.4612 0.7268 0.1023 0.047 Uiso 1 1 calc R
C10 C 0.3164(7) 0.7650(6) 0.0863(5) 0.045(2) Uani 1 1 d .
H10A H 0.3020 0.7152 0.0701 0.054 Uiso 1 1 calc R
C11 C 0.6534(6) 0.8853(4) 0.3618(4) 0.0272(16) Uani 1 1 d .
H11A H 0.6844 0.9331 0.3603 0.033 Uiso 1 1 calc R
C12 C 0.5522(6) 0.8888(5) 0.3496(4) 0.0289(17) Uani 1 1 d .
H12A H 0.5166 0.9385 0.3385 0.035 Uiso 1 1 calc R
C13 C 0.5038(6) 0.8192(5) 0.3536(4) 0.0277(17) Uani 1 1 d .
C14 C 0.5621(6) 0.7460(5) 0.3721(4) 0.0315(18) Uani 1 1 d .
H14A H 0.5321 0.6976 0.3772 0.038 Uiso 1 1 calc R
C15 C 0.6616(6) 0.7462(5) 0.3825(5) 0.0324(18) Uani 1 1 d .
H15A H 0.6987 0.6975 0.3947 0.039 Uiso 1 1 calc R
C16 C 0.2395(7) 0.8980(5) 0.3157(5) 0.043(2) Uani 1 1 d .
H16A H 0.1966 0.9470 0.3180 0.052 Uiso 1 1 calc R
C17 C 0.3338(6) 0.8940(5) 0.3386(5) 0.0343(19) Uani 1 1 d .
H17A H 0.3548 0.9406 0.3564 0.041 Uiso 1 1 calc R
C18 C 0.3988(6) 0.8210(5) 0.3357(4) 0.0281(17) Uani 1 1 d .
C19 C 0.3595(6) 0.7530(5) 0.3125(5) 0.038(2) Uani 1 1 d .
H19A H 0.3981 0.7020 0.3130 0.045 Uiso 1 1 calc R
C20 C 0.2660(6) 0.7594(5) 0.2891(5) 0.038(2) Uani 1 1 d .
H20A H 0.2424 0.7131 0.2728 0.046 Uiso 1 1 calc R
C21 C 0.8925(7) 0.5751(5) 0.2167(5) 0.045(2) Uani 1 1 d .
H21A H 0.8338 0.5719 0.2502 0.054 Uiso 1 1 calc R
C22 C 0.9317(7) 0.5090(5) 0.1721(5) 0.040(2) Uani 1 1 d .
H22A H 0.8988 0.4620 0.1758 0.048 Uiso 1 1 calc R
C23 C 1.0186(6) 0.5121(5) 0.1223(5) 0.0320(18) Uani 1 1 d .
C24 C 1.0660(7) 0.5834(6) 0.1215(5) 0.044(2) Uani 1 1 d .
H24A H 1.1265 0.5873 0.0901 0.052 Uiso 1 1 calc R
C25 C 1.0255(7) 0.6468(6) 0.1656(6) 0.047(2) Uani 1 1 d .
H25A H 1.0585 0.6937 0.1639 0.057 Uiso 1 1 calc R
C26 C 1.0427(8) 0.3133(6) 0.0234(5) 0.054(3) Uani 1 1 d .
H26A H 1.0099 0.2663 0.0250 0.065 Uiso 1 1 calc R
C27 C 1.0072(7) 0.3751(6) 0.0729(5) 0.043(2) Uani 1 1 d .
H27A H 0.9506 0.3700 0.1080 0.051 Uiso 1 1 calc R
C28 C 1.0562(6) 0.4442(5) 0.0697(5) 0.0332(19) Uani 1 1 d .
C29 C 1.1393(7) 0.4491(6) 0.0166(5) 0.042(2) Uani 1 1 d .
H29A H 1.1731 0.4956 0.0132 0.050 Uiso 1 1 calc R
C30 C 1.1721(7) 0.3873(6) -0.0305(5) 0.047(2) Uani 1 1 d .
H30A H 1.2287 0.3910 -0.0659 0.056 Uiso 1 1 calc R
C31 C 0.9322(6) 0.6385(5) 0.4120(5) 0.0329(18) Uani 1 1 d .
H31A H 0.8911 0.6856 0.4296 0.039 Uiso 1 1 calc R
C32 C 0.9051(7) 0.5628(5) 0.4332(5) 0.037(2) Uani 1 1 d .
H32A H 0.8451 0.5596 0.4655 0.044 Uiso 1 1 calc R
C33 C 0.9633(6) 0.4916(4) 0.4084(4) 0.0279(17) Uani 1 1 d .
C34 C 1.0540(7) 0.5006(5) 0.3618(6) 0.045(2) Uani 1 1 d .
H34A H 1.0970 0.4542 0.3445 0.054 Uiso 1 1 calc R
C35 C 1.0805(7) 0.5739(5) 0.3415(5) 0.043(2) Uani 1 1 d .
H35A H 1.1416 0.5777 0.3107 0.051 Uiso 1 1 calc R
C36 C 0.8262(7) 0.3254(6) 0.5032(6) 0.051(3) Uani 1 1 d .
H36A H 0.7666 0.3202 0.5352 0.061 Uiso 1 1 calc R
C37 C 0.8479(7) 0.3978(5) 0.4809(6) 0.045(2) Uani 1 1 d .
H37A H 0.8032 0.4433 0.4981 0.053 Uiso 1 1 calc R
C38 C 0.9354(6) 0.4094(5) 0.4322(5) 0.0325(19) Uani 1 1 d .
C39 C 0.9975(8) 0.3389(5) 0.4066(6) 0.050(2) Uani 1 1 d .
H39A H 1.0550 0.3421 0.3720 0.060 Uiso 1 1 calc R
C40 C 0.9724(9) 0.2649(5) 0.4333(6) 0.056(3) Uani 1 1 d .
H40A H 1.0154 0.2180 0.4175 0.067 Uiso 1 1 calc R
C41 C 0.7126(7) 0.9218(5) 0.5321(5) 0.039(2) Uani 1 1 d .
H41A H 0.7467 0.8742 0.5490 0.047 Uiso 1 1 calc R
C42 C 0.6081(7) 0.9280(5) 0.5304(5) 0.0338(19) Uani 1 1 d .
H42A H 0.5722 0.8849 0.5480 0.041 Uiso 1 1 calc R
C43 C 0.5551(6) 0.9972(5) 0.5030(4) 0.0273(16) Uani 1 1 d .
C44 C 0.6137(7) 1.0609(5) 0.4824(4) 0.0348(19) Uani 1 1 d .
H44A H 0.5814 1.1095 0.4658 0.042 Uiso 1 1 calc R
C45 C 0.7153(7) 1.0545(5) 0.4858(5) 0.037(2) Uani 1 1 d .
H45A H 0.7517 1.0984 0.4720 0.045 Uiso 1 1 calc R
O4W O 0.9985(6) 0.0691(4) 0.3919(4) 0.0571(18) Uiso 1 1 d .
O5W O 0.6650(6) 0.5549(5) 0.4194(4) 0.068(2) Uiso 1 1 d .
O6W O 0.1275(13) 0.8422(10) 0.9301(9) 0.091(6) Uiso 0.59(2) 1 d P
N10 N 0.003(2) 0.1594(16) 0.2346(15) 0.103(8) Uiso 0.50 1 d P
C46 C 0.076(3) 0.117(2) 0.182(2) 0.105(10) Uiso 0.50 1 d P
C47 C 0.148(3) 0.110(2) 0.1317(19) 0.104(10) Uiso 0.50 1 d P
O8W O 1.294(2) 0.1613(17) 0.0198(15) 0.174(14) Uiso 0.59(3) 1 d P
O8W' O 1.181(3) 0.120(2) -0.0202(19) 0.151(17) Uiso 0.41(3) 1 d P
O9W O 0.911(2) 0.9820(19) 0.0588(18) 0.144(14) Uiso 0.41(2) 1 d P

loop_
_atom_site_aniso_label
_atom_site_aniso_U_11
_atom_site_aniso_U_22
_atom_site_aniso_U_33
_atom_site_aniso_U_23
_atom_site_aniso_U_13
_atom_site_aniso_U_12
Si1 0.0226(10) 0.0145(9) 0.0274(11) 0.0023(8) -0.0027(8) 0.0024(8)
Mo1 0.0649(6) 0.0211(4) 0.0484(5) -0.0034(3) -0.0243(4) 0.0215(4)
Mo2 0.0688(6) 0.0189(3) 0.0284(4) -0.0015(3) 0.0011(4) 0.0061(3)
Mo3 0.0403(5) 0.0162(3) 0.0697(6) -0.0030(3) 0.0165(4) -0.0058(3)
Mo4 0.0289(4) 0.0569(5) 0.0506(5) 0.0235(4) -0.0134(3) -0.0151(4)
Mo5 0.0367(4) 0.0491(5) 0.0313(4) -0.0048(3) 0.0065(3) -0.0160(4)
Mo6 0.0442(5) 0.0422(4) 0.0284(4) -0.0041(3) -0.0118(3) 0.0160(4)
Mo7 0.0255(4) 0.0558(5) 0.0601(6) 0.0314(4) -0.0134(4) -0.0089(4)
Mo8 0.0411(5) 0.0567(5) 0.0357(4) -0.0022(4) 0.0076(3) -0.0245(4)
Mo9 0.0451(5) 0.0577(5) 0.0279(4) 0.0020(4) -0.0096(3) 0.0182(4)
Mo10 0.0538(5) 0.0178(3) 0.0621(6) -0.0002(3) -0.0301(4) 0.0129(3)
Mo11 0.0661(6) 0.0185(3) 0.0388(5) -0.0066(3) -0.0001(4) 0.0090(3)
Mo12 0.0347(4) 0.0164(3) 0.0801(6) -0.0030(4) 0.0082(4) -0.0051(3)
O1 0.067(5) 0.027(3) 0.053(4) 0.005(3) -0.022(3) 0.014(3)
O2 0.074(5) 0.030(3) 0.039(4) -0.014(3) 0.003(3) 0.007(3)
O3 0.067(5) 0.023(3) 0.084(5) -0.002(3) 0.007(4) -0.021(3)
O4 0.038(4) 0.060(4) 0.078(5) 0.014(4) -0.018(4) -0.010(3)
O5 0.048(4) 0.052(4) 0.036(4) -0.004(3) 0.003(3) -0.007(3)
O6 0.050(4) 0.046(4) 0.038(4) 0.000(3) -0.011(3) 0.007(3)
O7 0.030(4) 0.080(5) 0.069(5) 0.026(4) -0.019(3) -0.002(3)
O8 0.055(4) 0.058(4) 0.036(4) -0.002(3) 0.015(3) -0.015(3)
O9 0.050(4) 0.057(4) 0.024(3) 0.002(3) -0.007(3) 0.018(3)
O10 0.058(4) 0.023(3) 0.067(5) 0.001(3) -0.015(4) 0.015(3)
O11 0.067(5) 0.022(3) 0.046(4) -0.006(3) 0.003(3) 0.008(3)
O12 0.058(4) 0.022(3) 0.085(5) 0.008(3) -0.009(4) -0.010(3)
O13 0.037(3) 0.029(3) 0.032(3) 0.000(2) 0.001(2) 0.011(2)
O14 0.040(3) 0.028(3) 0.038(3) 0.000(3) 0.001(3) 0.002(3)
O15 0.052(4) 0.022(3) 0.032(3) 0.009(2) -0.004(3) -0.001(3)
O16 0.043(3) 0.015(2) 0.038(3) 0.002(2) -0.003(3) 0.008(2)
O17 0.039(3) 0.027(3) 0.033(3) -0.001(2) -0.004(3) 0.005(2)
O18 0.034(3) 0.020(3) 0.038(3) 0.005(2) 0.000(2) -0.001(2)
O19 0.039(3) 0.025(3) 0.040(3) 0.002(2) -0.007(3) -0.002(2)
O20 0.039(3) 0.028(3) 0.036(3) -0.003(2) -0.007(3) 0.000(2)
O21 0.037(3) 0.025(3) 0.032(3) 0.005(2) -0.001(2) 0.006(2)
O22 0.044(3) 0.025(3) 0.034(3) 0.002(2) -0.004(3) 0.002(2)
O23 0.038(3) 0.023(3) 0.038(3) 0.004(2) -0.003(3) 0.003(2)
O24 0.028(3) 0.032(3) 0.046(4) 0.008(3) -0.007(3) 0.003(2)
O25 0.035(3) 0.024(3) 0.042(3) 0.008(3) -0.003(3) 0.000(2)
O26 0.035(3) 0.036(3) 0.037(3) 0.003(3) -0.008(3) 0.002(3)
O27 0.036(3) 0.029(3) 0.034(3) 0.005(2) 0.000(2) 0.006(2)
O28 0.031(3) 0.028(3) 0.040(3) -0.001(3) 0.000(3) 0.007(2)
O29 0.044(4) 0.023(3) 0.043(4) 0.000(3) -0.010(3) -0.001(2)
O30 0.037(3) 0.030(3) 0.044(4) 0.003(3) -0.007(3) -0.003(3)
O31 0.032(3) 0.025(3) 0.040(3) 0.007(2) -0.001(2) 0.003(2)
O32 0.045(4) 0.032(3) 0.035(3) 0.009(3) -0.008(3) -0.005(3)
O33 0.037(3) 0.028(3) 0.045(4) 0.000(3) -0.004(3) 0.002(2)
O34 0.033(3) 0.029(3) 0.036(3) 0.006(2) -0.003(2) 0.005(2)
O35 0.036(3) 0.026(3) 0.040(3) 0.001(2) -0.005(3) 0.001(2)
O36 0.038(3) 0.030(3) 0.037(3) 0.004(3) -0.005(3) 0.001(3)
O37 0.029(3) 0.018(2) 0.033(3) -0.001(2) -0.003(2) 0.002(2)
O38 0.030(3) 0.017(2) 0.036(3) 0.005(2) -0.004(2) 0.002(2)
O39 0.029(3) 0.015(2) 0.032(3) 0.001(2) -0.002(2) 0.002(2)
O40 0.031(3) 0.019(3) 0.027(3) 0.003(2) -0.002(2) 0.003(2)
Gd1 0.0200(2) 0.02340(19) 0.0355(2) 0.00271(16) -0.00439(15) -0.00046(14)
O1W 0.021(4) 0.161(9) 0.059(5) 0.041(5) -0.008(3) -0.001(4)
O2W 0.065(5) 0.029(3) 0.103(6) 0.003(4) -0.055(5) -0.004(3)
O3W 0.043(4) 0.033(3) 0.050(4) -0.010(3) -0.018(3) 0.018(3)
O41 0.028(3) 0.039(3) 0.052(4) 0.005(3) -0.015(3) 0.003(3)
O42 0.034(4) 0.113(7) 0.061(5) -0.024(5) -0.003(3) -0.002(4)
O43 0.019(3) 0.038(3) 0.044(4) -0.001(3) -0.006(2) 0.003(2)
O44 0.026(3) 0.047(4) 0.055(4) 0.022(3) -0.010(3) -0.005(3)
O45 0.043(4) 0.033(3) 0.054(4) -0.012(3) -0.007(3) -0.002(3)
O46 0.119(8) 0.078(6) 0.067(6) -0.031(5) 0.031(5) 0.004(6)
O47 0.029(3) 0.024(3) 0.073(5) 0.015(3) -0.012(3) -0.004(2)
O48 0.060(5) 0.023(3) 0.120(7) 0.032(4) -0.051(5) -0.013(3)
O49 0.025(3) 0.059(4) 0.071(5) 0.000(4) -0.009(3) 0.003(3)
N1 0.027(4) 0.025(3) 0.037(4) 0.001(3) -0.001(3) 0.005(3)
N2 0.028(4) 0.073(6) 0.037(4) -0.012(4) -0.008(3) -0.005(4)
N3 0.030(4) 0.039(4) 0.022(3) 0.000(3) 0.002(3) 0.001(3)
N4 0.020(3) 0.039(4) 0.033(4) 0.009(3) -0.003(3) -0.006(3)
N5 0.036(4) 0.031(4) 0.043(4) -0.004(3) -0.007(3) -0.005(3)
N6 0.063(6) 0.050(5) 0.045(5) -0.004(4) 0.011(4) 0.023(4)
N7 0.030(4) 0.025(3) 0.037(4) 0.005(3) 0.000(3) 0.000(3)
N8 0.044(5) 0.020(4) 0.088(7) 0.010(4) -0.038(5) -0.004(3)
N9 0.033(4) 0.039(4) 0.037(4) -0.004(3) -0.007(3) 0.001(3)
C1 0.037(5) 0.025(4) 0.063(6) 0.005(4) -0.009(4) 0.002(4)
C2 0.043(5) 0.026(4) 0.061(6) 0.005(4) -0.024(5) -0.002(4)
C3 0.034(4) 0.017(3) 0.027(4) -0.002(3) -0.003(3) 0.009(3)
C4 0.034(5) 0.022(4) 0.040(5) 0.003(3) -0.005(4) -0.001(3)
C5 0.031(4) 0.019(4) 0.031(4) -0.001(3) -0.002(3) 0.010(3)
C6 0.033(5) 0.066(7) 0.050(6) -0.017(5) -0.001(4) 0.014(5)
C7 0.034(5) 0.044(5) 0.049(6) -0.009(4) -0.012(4) 0.012(4)
C8 0.031(4) 0.022(4) 0.033(4) -0.002(3) 0.001(3) 0.003(3)
C9 0.044(5) 0.032(4) 0.043(5) 0.000(4) -0.011(4) -0.003(4)
C10 0.048(6) 0.056(6) 0.033(5) 0.001(4) -0.007(4) -0.015(5)
C11 0.026(4) 0.021(4) 0.033(4) -0.002(3) -0.005(3) 0.004(3)
C12 0.025(4) 0.026(4) 0.033(4) -0.002(3) -0.001(3) 0.003(3)
C13 0.018(4) 0.037(4) 0.025(4) -0.005(3) -0.001(3) 0.005(3)
C14 0.030(4) 0.028(4) 0.035(5) 0.008(3) -0.001(3) -0.001(3)
C15 0.030(4) 0.027(4) 0.038(5) 0.011(4) -0.002(4) 0.000(3)
C16 0.031(5) 0.038(5) 0.057(6) 0.011(4) -0.010(4) 0.011(4)
C17 0.026(4) 0.029(4) 0.049(5) -0.001(4) -0.010(4) 0.001(3)
C18 0.027(4) 0.025(4) 0.029(4) 0.003(3) 0.001(3) 0.001(3)
C19 0.032(5) 0.027(4) 0.054(6) -0.002(4) -0.008(4) 0.000(4)
C20 0.026(4) 0.031(4) 0.057(6) 0.000(4) -0.002(4) -0.006(4)
C21 0.041(5) 0.036(5) 0.054(6) -0.005(4) 0.008(4) -0.008(4)
C22 0.046(5) 0.021(4) 0.049(6) -0.001(4) 0.012(4) -0.007(4)
C23 0.028(4) 0.026(4) 0.040(5) 0.008(4) -0.008(4) 0.005(3)
C24 0.023(4) 0.054(6) 0.054(6) -0.005(5) 0.001(4) -0.013(4)
C25 0.042(6) 0.043(5) 0.059(6) -0.011(5) 0.002(5) -0.021(4)
C26 0.064(7) 0.046(6) 0.047(6) -0.008(5) 0.021(5) -0.012(5)
C27 0.039(5) 0.043(5) 0.043(5) -0.003(4) 0.003(4) 0.000(4)
C28 0.024(4) 0.039(5) 0.034(5) 0.002(4) -0.007(3) 0.011(3)
C29 0.027(5) 0.063(6) 0.035(5) 0.010(5) -0.005(4) 0.000(4)
C30 0.025(5) 0.065(7) 0.043(6) 0.015(5) 0.001(4) 0.015(4)
C31 0.029(4) 0.026(4) 0.043(5) 0.001(4) -0.004(4) 0.001(3)
C32 0.034(5) 0.030(4) 0.043(5) 0.002(4) 0.005(4) 0.002(4)
C33 0.030(4) 0.013(3) 0.039(5) -0.001(3) -0.007(3) 0.009(3)
C34 0.043(5) 0.024(4) 0.062(6) -0.001(4) 0.004(5) 0.010(4)
C35 0.029(5) 0.037(5) 0.056(6) 0.006(4) 0.010(4) 0.004(4)
C36 0.034(5) 0.046(6) 0.075(7) 0.019(5) -0.016(5) -0.005(4)
C37 0.041(5) 0.025(4) 0.063(6) 0.005(4) -0.001(5) 0.006(4)
C38 0.030(4) 0.023(4) 0.045(5) 0.001(4) -0.013(4) 0.003(3)
C39 0.048(6) 0.031(5) 0.070(7) -0.004(5) -0.006(5) 0.000(4)
C40 0.068(8) 0.012(4) 0.088(8) 0.000(5) -0.018(6) 0.003(4)
C41 0.038(5) 0.029(4) 0.047(5) 0.004(4) -0.003(4) 0.004(4)
C42 0.038(5) 0.024(4) 0.039(5) 0.007(4) -0.006(4) 0.000(3)
C43 0.031(4) 0.026(4) 0.021(4) -0.003(3) 0.001(3) 0.008(3)
C44 0.046(5) 0.022(4) 0.034(5) 0.010(3) 0.000(4) -0.003(4)
C45 0.039(5) 0.034(5) 0.041(5) 0.008(4) -0.012(4) -0.008(4)

loop_
_atom_type_symbol
_atom_type_description
_atom_type_scat_dispersion_real
_atom_type_scat_dispersion_imag
_atom_type_scat_source
C C 0.0033 0.0016 'International Tables Vol C Tables 4.2.6.8 and 6.1.1.4'
H H 0.0000 0.0000 'International Tables Vol C Tables 4.2.6.8 and 6.1.1.4'
N N 0.0061 0.0033 'International Tables Vol C Tables 4.2.6.8 and 6.1.1.4'
O O 0.0106 0.0060 'International Tables Vol C Tables 4.2.6.8 and 6.1.1.4'
Si Si 0.0817 0.0704 'International Tables Vol C Tables 4.2.6.8 and 6.1.1.4'
Mo Mo -1.6832 0.6857 'International Tables Vol C Tables 4.2.6.8 and 6.1.1.4'
Gd Gd -0.1653 3.9035 'International Tables Vol C Tables 4.2.6.8 and 6.1.1.4'

loop_
_geom_angle_atom_site_label_1
_geom_angle_atom_site_label_2
_geom_angle_atom_site_label_3
_geom_angle
_geom_angle_site_symmetry_1
_geom_angle_site_symmetry_3
O38 Si1 O40 110.1(3) . .
O38 Si1 O37 109.7(3) . .
O40 Si1 O37 108.8(3) . .
O38 Si1 O39 110.2(3) . .
O40 Si1 O39 109.3(3) . .
O37 Si1 O39 108.7(3) . .
O1 Mo1 O16 103.1(3) . .
O1 Mo1 O17 101.5(3) . .
O16 Mo1 O17 86.7(2) . .
O1 Mo1 O13 98.6(3) . .
O16 Mo1 O13 158.3(2) . .
O17 Mo1 O13 88.3(2) . .
O1 Mo1 O15 99.3(3) . .
O16 Mo1 O15 89.5(2) . .
O17 Mo1 O15 159.2(2) . .
O13 Mo1 O15 87.8(2) . .
O1 Mo1 O40 169.6(3) . .
O16 Mo1 O40 85.0(2) . .
O17 Mo1 O40 85.3(2) . .
O13 Mo1 O40 73.5(2) . .
O15 Mo1 O40 74.0(2) . .
O2 Mo2 O19 102.2(3) . .
O2 Mo2 O13 98.8(3) . .
O19 Mo2 O13 158.9(2) . .
O2 Mo2 O18 101.9(3) . .
O19 Mo2 O18 85.4(2) . .
O13 Mo2 O18 88.8(2) . .
O2 Mo2 O14 99.1(3) . .
O19 Mo2 O14 89.8(2) . .
O13 Mo2 O14 88.5(2) . .
O18 Mo2 O14 159.0(2) . .
O2 Mo2 O40 169.4(2) . .
O19 Mo2 O40 85.8(2) . .
O13 Mo2 O40 73.5(2) . .
O18 Mo2 O40 85.6(2) . .
O14 Mo2 O40 73.7(2) . .
O3 Mo3 O20 102.0(3) . .
O3 Mo3 O21 101.5(3) . .
O20 Mo3 O21 86.0(2) . .
O3 Mo3 O15 98.3(3) . .
O20 Mo3 O15 159.7(2) . .
O21 Mo3 O15 90.1(2) . .
O3 Mo3 O14 99.5(3) . .
O20 Mo3 O14 88.9(2) . .
O21 Mo3 O14 159.0(2) . .
O15 Mo3 O14 87.7(2) . .
O3 Mo3 O40 170.6(3) . .
O20 Mo3 O40 85.2(2) . .
O21 Mo3 O40 84.9(2) . .
O15 Mo3 O40 74.6(2) . .
O14 Mo3 O40 74.3(2) . .
O4 Mo4 O20 102.2(3) . .
O4 Mo4 O26 100.0(3) . .
O20 Mo4 O26 89.8(2) . .
O4 Mo4 O27 100.2(3) . .
O20 Mo4 O27 85.4(2) . .
O26 Mo4 O27 159.8(2) . .
O4 Mo4 O33 98.5(3) . .
O20 Mo4 O33 159.3(2) . .
O26 Mo4 O33 87.9(3) . .
O27 Mo4 O33 89.7(2) . .
O4 Mo4 O39 170.4(3) . .
O20 Mo4 O39 85.7(2) . .
O26 Mo4 O39 74.2(2) . .
O27 Mo4 O39 85.8(2) . .
O33 Mo4 O39 73.8(2) . .
O5 Mo5 O21 100.5(3) . .
O5 Mo5 O27 102.4(3) . .
O21 Mo5 O27 85.9(2) . .
O5 Mo5 O22 97.4(3) . .
O21 Mo5 O22 89.1(2) . .
O27 Mo5 O22 160.1(2) . .
O5 Mo5 O28 99.6(3) . .
O21 Mo5 O28 159.9(2) . .
O27 Mo5 O28 89.7(2) . .
O22 Mo5 O28 88.4(2) . .
O5 Mo5 O37 170.0(3) . .
O21 Mo5 O37 85.6(2) . .
O27 Mo5 O37 85.8(2) . .
O22 Mo5 O37 74.6(2) . .
O28 Mo5 O37 74.5(2) . .
O6 Mo6 O23 102.9(3) . .
O6 Mo6 O29 102.3(3) . .
O23 Mo6 O29 90.4(2) . .
O6 Mo6 O22 98.5(3) . .
O23 Mo6 O22 158.4(2) . .
O29 Mo6 O22 88.0(2) . .
O6 Mo6 O16 99.7(3) . .
O23 Mo6 O16 85.7(2) . .
O29 Mo6 O16 157.9(2) . .
O22 Mo6 O16 87.7(2) . .
O6 Mo6 O37 171.0(3) . .
O23 Mo6 O37 85.5(2) . .
O29 Mo6 O37 74.1(2) . .
O22 Mo6 O37 73.4(2) . .
O16 Mo6 O37 83.9(2) . .
O7 Mo7 O17 102.3(3) . .
O7 Mo7 O23 103.2(3) . .
O17 Mo7 O23 86.3(2) . .
O7 Mo7 O30 99.2(3) . .
O17 Mo7 O30 158.5(2) . .
O23 Mo7 O30 89.5(2) . .
O7 Mo7 O24 98.4(3) . .
O17 Mo7 O24 88.9(2) . .
O23 Mo7 O24 158.3(2) . .
O30 Mo7 O24 87.3(2) . .
O7 Mo7 O38 169.0(3) . .
O17 Mo7 O38 84.8(2) . .
O23 Mo7 O38 85.4(2) . .
O30 Mo7 O38 73.8(2) . .
O24 Mo7 O38 73.1(2) . .
O8 Mo8 O18 101.6(3) . .
O8 Mo8 O25 102.3(3) . .
O18 Mo8 O25 85.6(2) . .
O8 Mo8 O24 99.1(3) . .
O18 Mo8 O24 90.3(2) . .
O25 Mo8 O24 158.6(2) . .
O8 Mo8 O31 98.6(3) . .
O18 Mo8 O31 159.8(2) . .
O25 Mo8 O31 89.4(2) . .
O24 Mo8 O31 87.1(2) . .
O8 Mo8 O38 169.8(3) . .
O18 Mo8 O38 85.8(2) . .
O25 Mo8 O38 85.2(2) . .
O24 Mo8 O38 73.6(2) . .
O31 Mo8 O38 74.3(2) . .
O9 Mo9 O25 102.2(3) . .
O9 Mo9 O32 99.9(3) . .
O25 Mo9 O32 90.0(2) . .
O9 Mo9 O19 101.1(3) . .
O25 Mo9 O19 85.6(2) . .
O32 Mo9 O19 159.0(2) . .
O9 Mo9 O26 99.4(3) . .
O25 Mo9 O26 158.4(2) . .
O32 Mo9 O26 87.4(2) . .
O19 Mo9 O26 89.1(2) . .
O9 Mo9 O39 170.4(2) . .
O25 Mo9 O39 85.3(2) . .
O32 Mo9 O39 73.9(2) . .
O19 Mo9 O39 85.3(2) . .
O26 Mo9 O39 73.4(2) . .
O10 Mo10 O36 102.5(3) . .
O10 Mo10 O32 101.4(3) . .
O36 Mo10 O32 90.9(3) . .
O10 Mo10 O34 99.5(3) . .
O36 Mo10 O34 86.2(2) . .
O32 Mo10 O34 159.0(2) . .
O10 Mo10 O33 98.0(3) . .
O36 Mo10 O33 159.2(2) . .
O32 Mo10 O33 87.8(3) . .
O34 Mo10 O33 87.6(2) . .
O10 Mo10 O39 170.5(3) . .
O36 Mo10 O39 86.1(2) . .
O32 Mo10 O39 74.3(2) . .
O34 Mo10 O39 84.7(2) . .
O33 Mo10 O39 73.6(2) . .
O11 Mo11 O35 102.1(3) . .
O11 Mo11 O34 100.8(3) . .
O35 Mo11 O34 86.6(2) . .
O11 Mo11 O28 99.4(3) . .
O35 Mo11 O28 158.6(2) . .
O34 Mo11 O28 89.8(2) . .
O11 Mo11 O29 99.3(3) . .
O35 Mo11 O29 89.5(2) . .
O34 Mo11 O29 159.9(2) . .
O28 Mo11 O29 86.6(2) . .
O11 Mo11 O37 170.9(3) . .
O35 Mo11 O37 84.6(2) . .
O34 Mo11 O37 85.7(2) . .
O28 Mo11 O37 74.1(2) . .
O29 Mo11 O37 74.2(2) . .
O12 Mo12 O36 103.0(3) . .
O12 Mo12 O35 102.6(3) . .
O36 Mo12 O35 85.3(2) . .
O12 Mo12 O31 99.1(3) . .
O36 Mo12 O31 90.6(2) . .
O35 Mo12 O31 158.3(2) . .
O12 Mo12 O30 97.9(3) . .
O36 Mo12 O30 159.0(2) . .
O35 Mo12 O30 87.9(2) . .
O31 Mo12 O30 88.5(2) . .
O12 Mo12 O38 169.4(3) . .
O36 Mo12 O38 86.0(2) . .
O35 Mo12 O38 83.5(2) . .
O31 Mo12 O38 75.0(2) . .
O30 Mo12 O38 73.4(2) . .
Mo2 O13 Mo1 121.4(3) . .
Mo3 O14 Mo2 120.6(3) . .
Mo3 O15 Mo1 120.1(3) . .
Mo1 O16 Mo6 150.8(3) . .
Mo7 O17 Mo1 150.4(3) . .
Mo8 O18 Mo2 150.9(3) . .
Mo2 O19 Mo9 150.9(3) . .
Mo3 O20 Mo4 150.8(3) . .
Mo5 O21 Mo3 151.0(3) . .
Mo5 O22 Mo6 120.8(3) . .
Mo6 O23 Mo7 151.5(3) . .
Mo8 O24 Mo7 121.7(3) . .
Mo9 O25 Mo8 151.2(3) . .
Mo4 O26 Mo9 120.7(3) . .
Mo5 O27 Mo4 150.1(3) . .
Mo5 O28 Mo11 119.7(3) . .
Mo6 O29 Mo11 120.5(3) . .
Mo7 O30 Mo12 121.1(3) . .
Mo12 O31 Mo8 120.0(3) . .
Mo10 O32 Mo9 121.4(3) . .
Mo10 O33 Mo4 120.7(3) . .
Mo11 O34 Mo10 149.4(3) . .
Mo11 O35 Mo12 151.8(3) . .
Mo10 O36 Mo12 151.3(3) . .
Si1 O37 Mo5 125.2(3) . .
Si1 O37 Mo11 123.7(3) . .
Mo5 O37 Mo11 91.68(19) . .
Si1 O37 Mo6 124.0(3) . .
Mo5 O37 Mo6 91.20(18) . .
Mo11 O37 Mo6 91.19(18) . .
Si1 O38 Mo12 124.7(3) . .
Si1 O38 Mo7 124.4(3) . .
Mo12 O38 Mo7 91.58(18) . .
Si1 O38 Mo8 123.9(3) . .
Mo12 O38 Mo8 90.71(18) . .
Mo7 O38 Mo8 91.63(19) . .
Si1 O39 Mo4 124.7(3) . .
Si1 O39 Mo10 124.3(3) . .
Mo4 O39 Mo10 91.86(18) . .
Si1 O39 Mo9 123.9(3) . .
Mo4 O39 Mo9 91.66(18) . .
Mo10 O39 Mo9 90.45(17) . .
Si1 O40 Mo1 124.3(3) . .
Si1 O40 Mo3 124.8(3) . .
Mo1 O40 Mo3 91.31(17) . .
Si1 O40 Mo2 123.7(3) . .
Mo1 O40 Mo2 91.50(18) . .
Mo3 O40 Mo2 91.35(18) . .
O44 Gd1 O43 151.4(2) 1_655 .
O44 Gd1 O45 112.9(2) 1_655 .
O43 Gd1 O45 80.5(2) . .
O44 Gd1 O2W 88.9(2) 1_655 .
O43 Gd1 O2W 91.7(2) . .
O45 Gd1 O2W 147.1(2) . .
O44 Gd1 O47 70.93(19) 1_655 .
O43 Gd1 O47 90.7(2) . .
O45 Gd1 O47 73.1(2) . .
O2W Gd1 O47 139.4(2) . .
O44 Gd1 O1W 66.7(2) 1_655 .
O43 Gd1 O1W 141.9(2) . .
O45 Gd1 O1W 81.1(3) . .
O2W Gd1 O1W 86.0(3) . .
O47 Gd1 O1W 115.2(3) . .
O44 Gd1 O3W 79.8(2) 1_655 .
O43 Gd1 O3W 73.7(2) . .
O45 Gd1 O3W 135.9(2) . .
O2W Gd1 O3W 69.7(2) . .
O47 Gd1 O3W 72.2(2) . .
O1W Gd1 O3W 138.9(3) . .
O44 Gd1 O41 129.1(2) 1_655 .
O43 Gd1 O41 77.1(2) . .
O45 Gd1 O41 78.1(2) . .
O2W Gd1 O41 68.9(2) . .
O47 Gd1 O41 150.3(2) . .
O1W Gd1 O41 66.6(2) . .
O3W Gd1 O41 127.8(2) . .
Gd1 O1W H1WB 125.0 . .
Gd1 O1W H1WA 109.8 . .
H1WB O1W H1WA 125.1 . .
Gd1 O2W H2WB 125.6 . .
Gd1 O2W H2WA 109.1 . .
H2WB O2W H2WA 125.3 . .
Gd1 O3W H3WB 125.6 . .
Gd1 O3W H3WA 109.1 . .
H3WB O3W H3WA 125.3 . .
N1 O41 Gd1 151.1(5) . .
N3 O43 Gd1 128.4(4) . .
N4 O44 Gd1 137.8(5) . 1_455
N5 O45 Gd1 137.2(5) . .
N7 O47 Gd1 127.7(5) . .
O41 N1 C1 118.2(7) . .
O41 N1 C5 122.0(6) . .
C1 N1 C5 119.6(7) . .
C10 N2 O42 119.8(9) . .
C10 N2 C6 121.0(8) . .
O42 N2 C6 119.2(9) . .
C15 N3 O43 121.0(7) . .
C15 N3 C11 119.6(7) . .
O43 N3 C11 119.4(7) . .
C20 N4 O44 120.7(7) . .
C20 N4 C16 120.6(7) . .
O44 N4 C16 118.4(7) . .
O45 N5 C21 119.0(7) . .
O45 N5 C25 121.0(7) . .
C21 N5 C25 119.9(8) . .
C26 N6 O46 120.7(10) . .
C26 N6 C30 121.6(9) . .
O46 N6 C30 117.7(9) . .
O47 N7 C31 120.2(7) . .
O47 N7 C35 120.2(7) . .
C31 N7 C35 119.5(7) . .
C40 N8 O48 119.8(8) . .
C40 N8 C36 119.7(8) . .
O48 N8 C36 120.6(9) . .
O49 N9 C41 120.5(7) . .
O49 N9 C45 119.2(7) . .
C41 N9 C45 120.2(7) . .
N1 C1 C2 120.9(8) . .
N1 C1 H1A 119.6 . .
C2 C1 H1A 119.6 . .
C1 C2 C3 121.4(8) . .
C1 C2 H2A 119.3 . .
C3 C2 H2A 119.3 . .
C4 C3 C2 115.6(7) . .
C4 C3 C8 121.6(7) . .
C2 C3 C8 122.8(7) . .
C5 C4 C3 121.8(7) . .
C5 C4 H4A 119.1 . .
C3 C4 H4A 119.1 . .
N1 C5 C4 120.5(7) . .
N1 C5 H5A 119.8 . .
C4 C5 H5A 119.8 . .
N2 C6 C7 121.0(9) . .
N2 C6 H6A 119.5 . .
C7 C6 H6A 119.5 . .
C6 C7 C8 119.6(9) . .
C6 C7 H7A 120.2 . .
C8 C7 H7A 120.2 . .
C9 C8 C7 117.2(8) . .
C9 C8 C3 121.6(7) . .
C7 C8 C3 121.1(7) . .
C10 C9 C8 120.9(9) . .
C10 C9 H9A 119.5 . .
C8 C9 H9A 119.5 . .
N2 C10 C9 120.2(9) . .
N2 C10 H10A 119.9 . .
C9 C10 H10A 119.9 . .
N3 C11 C12 121.0(7) . .
N3 C11 H11A 119.5 . .
C12 C11 H11A 119.5 . .
C11 C12 C13 120.5(7) . .
C11 C12 H12A 119.7 . .
C13 C12 H12A 119.7 . .
C12 C13 C14 116.6(7) . .
C12 C13 C18 121.1(7) . .
C14 C13 C18 122.3(7) . .
C15 C14 C13 120.2(7) . .
C15 C14 H14A 119.9 . .
C13 C14 H14A 119.9 . .
N3 C15 C14 122.0(7) . .
N3 C15 H15A 119.0 . .
C14 C15 H15A 119.0 . .
C17 C16 N4 119.8(8) . .
C17 C16 H16A 120.1 . .
N4 C16 H16A 120.1 . .
C16 C17 C18 120.9(8) . .
C16 C17 H17A 119.6 . .
C18 C17 H17A 119.6 . .
C19 C18 C17 116.1(7) . .
C19 C18 C13 123.6(7) . .
C17 C18 C13 120.3(7) . .
C20 C19 C18 121.3(8) . .
C20 C19 H19A 119.3 . .
C18 C19 H19A 119.3 . .
N4 C20 C19 121.1(8) . .
N4 C20 H20A 119.4 . .
C19 C20 H20A 119.4 . .
N5 C21 C22 120.6(8) . .
N5 C21 H21A 119.7 . .
C22 C21 H21A 119.7 . .
C23 C22 C21 120.8(8) . .
C23 C22 H22A 119.6 . .
C21 C22 H22A 119.6 . .
C22 C23 C24 116.4(8) . .
C22 C23 C28 121.1(8) . .
C24 C23 C28 122.4(8) . .
C25 C24 C23 121.3(8) . .
C25 C24 H24A 119.4 . .
C23 C24 H24A 119.4 . .
C24 C25 N5 120.9(8) . .
C24 C25 H25A 119.5 . .
N5 C25 H25A 119.5 . .
N6 C26 C27 120.3(9) . .
N6 C26 H26A 119.8 . .
C27 C26 H26A 119.8 . .
C28 C27 C26 119.2(9) . .
C28 C27 H27A 120.4 . .
C26 C27 H27A 120.4 . .
C27 C28 C29 118.3(9) . .
C27 C28 C23 120.2(8) . .
C29 C28 C23 121.5(8) . .
C30 C29 C28 120.7(9) . .
C30 C29 H29A 119.6 . .
C28 C29 H29A 119.6 . .
N6 C30 C29 119.8(9) . .
N6 C30 H30A 120.1 . .
C29 C30 H30A 120.1 . .
N7 C31 C32 119.2(8) . .
N7 C31 H31A 120.4 . .
C32 C31 H31A 120.4 . .
C31 C32 C33 122.4(8) . .
C31 C32 H32A 118.8 . .
C33 C32 H32A 118.8 . .
C32 C33 C34 116.0(7) . .
C32 C33 C38 122.6(8) . .
C34 C33 C38 121.3(7) . .
C35 C34 C33 121.5(8) . .
C35 C34 H34A 119.2 . .
C33 C34 H34A 119.2 . .
C34 C35 N7 121.3(8) . .
C34 C35 H35A 119.4 . .
N7 C35 H35A 119.4 . .
C37 C36 N8 120.3(10) . .
C37 C36 H36A 119.9 . .
N8 C36 H36A 119.9 . .
C36 C37 C38 122.4(9) . .
C36 C37 H37A 118.8 . .
C38 C37 H37A 118.8 . .
C39 C38 C37 116.1(8) . .
C39 C38 C33 120.7(8) . .
C37 C38 C33 123.1(7) . .
C40 C39 C38 118.8(10) . .
C40 C39 H39A 120.6 . .
C38 C39 H39A 120.6 . .
N8 C40 C39 122.6(9) . .
N8 C40 H40A 118.7 . .
C39 C40 H40A 118.7 . .
N9 C41 C42 120.2(8) . .
N9 C41 H41A 119.9 . .
C42 C41 H41A 119.9 . .
C41 C42 C43 121.5(8) . .
C41 C42 H42A 119.3 . .
C43 C42 H42A 119.3 . .
C42 C43 C44 115.3(7) . .
C42 C43 C43 122.2(9) . 2_676
C44 C43 C43 122.6(9) . 2_676
C45 C44 C43 122.3(7) . .
C45 C44 H44A 118.8 . .
C43 C44 H44A 118.8 . .
C44 C45 N9 120.3(8) . .
C44 C45 H45A 119.8 . .
N9 C45 H45A 119.8 . .
C47 C46 N10 155(4) . .

loop_
_geom_bond_atom_site_label_1
_geom_bond_atom_site_label_2
_geom_bond_distance
_geom_bond_site_symmetry_2
Si1 O38 1.607(5) .
Si1 O40 1.617(5) .
Si1 O37 1.623(6) .
Si1 O39 1.624(5) .
Mo1 O1 1.693(6) .
Mo1 O16 1.874(6) .
Mo1 O17 1.904(6) .
Mo1 O13 1.931(6) .
Mo1 O15 1.949(6) .
Mo1 O40 2.330(5) .
Mo2 O2 1.669(6) .
Mo2 O19 1.886(5) .
Mo2 O13 1.909(5) .
Mo2 O18 1.906(5) .
Mo2 O14 1.940(6) .
Mo2 O40 2.346(5) .
Mo3 O3 1.691(6) .
Mo3 O20 1.893(5) .
Mo3 O21 1.892(6) .
Mo3 O15 1.902(6) .
Mo3 O14 1.916(6) .
Mo3 O40 2.337(5) .
Mo4 O4 1.688(6) .
Mo4 O20 1.908(5) .
Mo4 O26 1.913(6) .
Mo4 O27 1.915(6) .
Mo4 O33 1.927(5) .
Mo4 O39 2.321(5) .
Mo5 O5 1.677(6) .
Mo5 O21 1.894(5) .
Mo5 O27 1.897(6) .
Mo5 O22 1.914(6) .
Mo5 O28 1.920(6) .
Mo5 O37 2.312(5) .
Mo6 O6 1.674(6) .
Mo6 O23 1.887(6) .
Mo6 O29 1.909(5) .
Mo6 O22 1.922(6) .
Mo6 O16 1.936(5) .
Mo6 O37 2.357(5) .
Mo7 O7 1.655(6) .
Mo7 O17 1.897(5) .
Mo7 O23 1.897(6) .
Mo7 O30 1.905(5) .
Mo7 O24 1.937(6) .
Mo7 O38 2.342(5) .
Mo8 O8 1.690(6) .
Mo8 O18 1.896(5) .
Mo8 O25 1.902(6) .
Mo8 O24 1.908(6) .
Mo8 O31 1.934(5) .
Mo8 O38 2.341(5) .
Mo9 O9 1.674(6) .
Mo9 O25 1.892(6) .
Mo9 O32 1.913(6) .
Mo9 O19 1.919(5) .
Mo9 O26 1.935(6) .
Mo9 O39 2.341(5) .
Mo10 O10 1.670(6) .
Mo10 O36 1.889(6) .
Mo10 O32 1.894(6) .
Mo10 O34 1.911(6) .
Mo10 O33 1.923(6) .
Mo10 O39 2.335(5) .
Mo11 O11 1.657(6) .
Mo11 O35 1.888(6) .
Mo11 O34 1.904(6) .
Mo11 O28 1.927(6) .
Mo11 O29 1.943(6) .
Mo11 O37 2.326(5) .
Mo12 O12 1.676(6) .
Mo12 O36 1.899(6) .
Mo12 O35 1.910(6) .
Mo12 O31 1.907(6) .
Mo12 O30 1.942(6) .
Mo12 O38 2.333(5) .
Gd1 O44 2.342(6) 1_655
Gd1 O43 2.349(6) .
Gd1 O45 2.365(6) .
Gd1 O2W 2.393(6) .
Gd1 O47 2.394(5) .
Gd1 O1W 2.398(7) .
Gd1 O3W 2.405(6) .
Gd1 O41 2.426(5) .
O1W H1WB 0.8485 .
O1W H1WA 0.8482 .
O2W H2WB 0.8482 .
O2W H2WA 0.8467 .
O3W H3WB 0.8464 .
O3W H3WA 0.8481 .
O41 N1 1.313(8) .
O42 N2 1.325(10) .
O43 N3 1.340(8) .
O44 N4 1.327(8) .
O44 Gd1 2.342(6) 1_455
O45 N5 1.308(9) .
O46 N6 1.335(11) .
O47 N7 1.302(8) .
O48 N8 1.334(9) .
O49 N9 1.326(9) .
N1 C1 1.332(10) .
N1 C5 1.350(10) .
N2 C10 1.317(12) .
N2 C6 1.351(13) .
N3 C15 1.328(10) .
N3 C11 1.346(10) .
N4 C20 1.308(10) .
N4 C16 1.365(11) .
N5 C21 1.330(11) .
N5 C25 1.349(11) .
N6 C26 1.320(12) .
N6 C30 1.340(13) .
N7 C31 1.353(10) .
N7 C35 1.368(11) .
N8 C40 1.301(14) .
N8 C36 1.363(12) .
N9 C41 1.335(11) .
N9 C45 1.359(10) .
C1 C2 1.378(12) .
C1 H1A 0.9300 .
C2 C3 1.389(11) .
C2 H2A 0.9300 .
C3 C4 1.381(10) .
C3 C8 1.459(11) .
C4 C5 1.373(11) .
C4 H4A 0.9300 .
C5 H5A 0.9300 .
C6 C7 1.366(13) .
C6 H6A 0.9300 .
C7 C8 1.396(11) .
C7 H7A 0.9300 .
C8 C9 1.389(11) .
C9 C10 1.374(12) .
C9 H9A 0.9300 .
C10 H10A 0.9300 .
C11 C12 1.381(11) .
C11 H11A 0.9300 .
C12 C13 1.376(11) .
C12 H12A 0.9300 .
C13 C14 1.416(11) .
C13 C18 1.467(11) .
C14 C15 1.356(11) .
C14 H14A 0.9300 .
C15 H15A 0.9300 .
C16 C17 1.365(11) .
C16 H16A 0.9300 .
C17 C18 1.391(11) .
C17 H17A 0.9300 .
C18 C19 1.391(11) .
C19 C20 1.356(12) .
C19 H19A 0.9300 .
C20 H20A 0.9300 .
C21 C22 1.387(12) .
C21 H21A 0.9300 .
C22 C23 1.375(12) .
C22 H22A 0.9300 .
C23 C24 1.396(11) .
C23 C28 1.492(12) .
C24 C25 1.351(13) .
C24 H24A 0.9300 .
C25 H25A 0.9300 .
C26 C27 1.379(13) .
C26 H26A 0.9300 .
C27 C28 1.374(12) .
C27 H27A 0.9300 .
C28 C29 1.378(12) .
C29 C30 1.346(14) .
C29 H29A 0.9300 .
C30 H30A 0.9300 .
C31 C32 1.376(11) .
C31 H31A 0.9300 .
C32 C33 1.375(11) .
C32 H32A 0.9300 .
C33 C34 1.398(12) .
C33 C38 1.491(10) .
C34 C35 1.331(12) .
C34 H34A 0.9300 .
C35 H35A 0.9300 .
C36 C37 1.307(12) .
C36 H36A 0.9300 .
C37 C38 1.394(12) .
C37 H37A 0.9300 .
C38 C39 1.392(12) .
C39 C40 1.368(13) .
C39 H39A 0.9300 .
C40 H40A 0.9300 .
C41 C42 1.378(12) .
C41 H41A 0.9300 .
C42 C43 1.391(10) .
C42 H42A 0.9300 .
C43 C44 1.396(11) .
C43 C43 1.467(15) 2_676
C44 C45 1.344(12) .
C44 H44A 0.9300 .
C45 H45A 0.9300 .
N10 C46 1.40(4) .
C46 C47 1.23(4) .
